data_2000063
loop_
_publ_author_name
'Averbuch-Pouchot, M. T.'
'Durif, A.'
'Guitel, J. C.'

_publ_section_title
;
 Structure of ethanolammonium cyclo-tetraphosphate
;
_journal_issue 8
_journal_name_full
;
 Acta Crystallographica, Section C: Crystal Structure Communications
;
_journal_page_first 1416
_journal_page_last 1418
_journal_paper_doi 10.1107/s0108270188003981
_journal_volume 44
_journal_year 1988
_chemical_formula_sum 'C8 H32 N4 O16 P4'
_space_group_IT_number 82
_symmetry_cell_setting tetragonal
_symmetry_Int_Tables_number 82
_symmetry_space_group_name_Hall 'I -4'
_symmetry_space_group_name_H-M 'I -4'
_cell_angle_alpha 90
_cell_angle_beta 90
_cell_angle_gamma 90
_cell_formula_units_Z 2
_cell_length_a 10.746(8)
_cell_length_b 10.746(8)
_cell_length_c 10.071(8)
_cell_volume 1162.964
_diffrn_ambient_temperature ?
_exptl_crystal_density_diffrn 1.611
_refine_ls_R_factor_gt 0.034
_refine_ls_wR_factor_gt 0.034
_cod_database_code 2000063

loop_
_symmetry_equiv_pos_site_id
_symmetry_equiv_pos_as_xyz
1 x,y,z
2 1/2+x,1/2+y,1/2+z
3 -y,x,-z
4 1/2-y,1/2+x,1/2-z
5 -x,-y,z
6 1/2-x,1/2-y,1/2+z
7 y,-x,-z
8 1/2+y,1/2-x,1/2-z

loop_
_atom_site_label
_atom_site_type_symbol
_atom_site_fract_x
_atom_site_fract_y
_atom_site_fract_z
P1 P 0.18290(6) 0.43900(6) 0.24123(6)
O1 O 0.1248(2) 0.5663(2) 0.1852(2)
O2 O 0.2189(2) 0.3678(2) 0.1214(2)
O3 O 0.2742(2) 0.4636(2) 0.3477(2)
O4 O 0.5402(2) 0.1789(3) 0.1274(2)
C1 C 0.5489(3) 0.3022(3) 0.1759(3)
C2 C 0.5214(3) 0.3013(3) 0.3226(3)
N1 N 0.6124(2) 0.2269(3) 0.3971(2)
H1 H 0.575(5) 0.176(5) 0.059(5)
H2 H 0.687(3) 0.260(4) 0.382(4)
H3 H 0.592(4) 0.216(4) 0.500(5)
H4 H 0.636(5) 0.146(5) 0.366(5)
H5 H 0.483(3) 0.350(3) 0.141(4)
H6 H 0.629(5) 0.352(6) 0.151(7)
H7 H 0.525(3) 0.392(3) 0.358(4)
H8 H 0.440(3) 0.262(3) 0.340(4)
O1G* O 0.0663(2) 0.3752(2) 0.3148(2)
P1C P 0.06100(6) 0.68290(6) 0.25877(6)
P1G* P -0.06100(6) 0.31710(6) 0.25877(6)
O1C O -0.0663(2) 0.6248(2) 0.3148(2)
O2C O 0.1322(2) 0.7189(2) 0.3786(2)
O3C O 0.0364(2) 0.7742(2) 0.1523(2)
O1D* O -0.1248(2) 0.4337(2) 0.1852(2)
O2G* O -0.1322(2) 0.2811(2) 0.3786(2)
O3G* O -0.0364(2) 0.2258(2) 0.1523(2)
P1D* P -0.18290(6) 0.56100(6) 0.24123(6)
O2D* O -0.2189(2) 0.6322(2) 0.1214(2)
O3D* O -0.2742(2) 0.5364(2) 0.3477(2)

loop_
_atom_type_symbol
_atom_type_radius_bond
C 0.68
H 0.23
N 0.68
O 0.68
P 1.05
